data_7040849
loop_
_publ_author_name
'Chai, Huining'
'Wang, Qingfu'
'Liu, Tingting'
'Yu, Zhengkun'

_publ_section_title
;
 Diruthenium(ii)-NNN pincer complex catalysts for transfer hydrogenation
 of ketones.
;
_journal_issue 44
_journal_name_full 'Dalton transactions (Cambridge, England : 2003)'
_journal_page_first 17843
_journal_page_last 17849
_journal_paper_doi 10.1039/c6dt03620a
_journal_volume 45
_journal_year 2016
_chemical_formula_sum 'C50 H41 Cl N5 P2 Ru'
_chemical_formula_weight 910.34
_chemical_name_systematic
; 
 ? 
;
_space_group_crystal_system monoclinic
_space_group_IT_number 14
_space_group_name_Hall '-P 2yn'
_space_group_name_H-M_alt 'P 1 21/n 1'
_symmetry_space_group_name_Hall '-P 2yn'
_symmetry_space_group_name_H-M 'P 1 21/n 1'
_atom_sites_solution_hydrogens geom
_audit_block_doi 10.5517/cc14byfv
_audit_creation_method SHELXL-2013
_audit_update_record
;
2015-03-11 deposited with the CCDC.
2016-10-10 downloaded from the CCDC.
;
_cell_angle_alpha 90
_cell_angle_beta 98.957(5)
_cell_angle_gamma 90
_cell_formula_units_Z 4
_cell_length_a 11.9390(7)
_cell_length_b 18.9599(7)
_cell_length_c 20.3416(7)
_cell_measurement_reflns_used 6342
_cell_measurement_temperature 293(2)
_cell_measurement_theta_max 26.775
_cell_measurement_theta_min 3.241
_cell_volume 4548.4(4)
_computing_cell_refinement 'Bruker FRAMBO'
_computing_data_collection 'Bruker FRAMBO'
_computing_data_reduction 'Bruker SAINT'
_computing_molecular_graphics 'Bruker SHELXTL'
_computing_publication_material 'Bruker SHELXTL'
_computing_structure_refinement 'SHELXL-2013 (Sheldrick, 2013)'
_computing_structure_solution 'Bruker SHELXTL'
_diffrn_ambient_temperature 293(2)
_diffrn_measured_fraction_theta_full 0.975
_diffrn_measured_fraction_theta_max 0.998
_diffrn_measurement_device_type 'multiwire proportional'
_diffrn_measurement_method 'phi and omega scans'
_diffrn_radiation_type MoK\a
_diffrn_radiation_wavelength 0.71073
_diffrn_reflns_av_R_equivalents 0.0596
_diffrn_reflns_av_unetI/netI 0.0804
_diffrn_reflns_Laue_measured_fraction_full 0.975
_diffrn_reflns_Laue_measured_fraction_max 0.998
_diffrn_reflns_limit_h_max 13
_diffrn_reflns_limit_h_min -14
_diffrn_reflns_limit_k_max 22
_diffrn_reflns_limit_k_min -22
_diffrn_reflns_limit_l_max 18
_diffrn_reflns_limit_l_min -24
_diffrn_reflns_number 24054
_diffrn_reflns_point_group_measured_fraction_full 0.975
_diffrn_reflns_point_group_measured_fraction_max 0.998
_diffrn_reflns_theta_full 25.242
_diffrn_reflns_theta_max 25.049
_diffrn_reflns_theta_min 2.843
_exptl_absorpt_coefficient_mu 0.513
_exptl_absorpt_correction_T_max 1.0000
_exptl_absorpt_correction_T_min 0.7557
_exptl_absorpt_correction_type multi-scan
_exptl_absorpt_process_details sadabs
_exptl_crystal_density_diffrn 1.329
_exptl_crystal_description prismatic
_exptl_crystal_F_000 1868
_exptl_crystal_size_max 0.175
_exptl_crystal_size_mid 0.143
_exptl_crystal_size_min 0.112
_platon_squeeze_details
;
;
_refine_diff_density_max 1.190
_refine_diff_density_min -0.775
_refine_diff_density_rms 0.121
_refine_ls_extinction_method none
_refine_ls_goodness_of_fit_ref 1.068
_refine_ls_hydrogen_treatment constr
_refine_ls_matrix_type full
_refine_ls_number_parameters 522
_refine_ls_number_reflns 8041
_refine_ls_number_restraints 72
_refine_ls_restrained_S_all 1.073
_refine_ls_R_factor_all 0.1421
_refine_ls_R_factor_gt 0.0887
_refine_ls_shift/su_max 0.000
_refine_ls_shift/su_mean 0.000
_refine_ls_structure_factor_coef Fsqd
_refine_ls_weighting_details 'w=1/[\s^2^(Fo^2^)+(0.0659P)^2^+36.9640P] where P=(Fo^2^+2Fc^2^)/3'
_refine_ls_weighting_scheme calc
_refine_ls_wR_factor_gt 0.2085
_refine_ls_wR_factor_ref 0.2302
_reflns_Friedel_coverage 0.000
_reflns_number_gt 4770
_reflns_number_total 8041
_reflns_threshold_expression 'I > 2\s(I)'
_cod_data_source_file c6dt03620a2.cif
_cod_data_source_block 503_4_2
_cod_depositor_comments 'Adding full bibliography for 7040848--7040849.cif.'
_cod_original_cell_volume 4548.4(3)
_cod_database_code 7040849
_shelx_space_group_comment
; 
The symmetry employed for this shelxl refinement is uniquely defined 
by the following loop, which should always be used as a source of 
symmetry information in preference to the above space-group names. 
They are only intended as comments. 
;
_shelxl_version_number 2013-4

loop_
_space_group_symop_operation_xyz
'x, y, z'
'-x+1/2, y+1/2, -z+1/2'
'-x, -y, -z'
'x-1/2, -y-1/2, z-1/2'

loop_
_atom_site_label
_atom_site_type_symbol
_atom_site_fract_x
_atom_site_fract_y
_atom_site_fract_z
_atom_site_U_iso_or_equiv
_atom_site_adp_type
_atom_site_occupancy
_atom_site_site_symmetry_order
_atom_site_calc_flag
_atom_site_refinement_flags_posn
_atom_site_refinement_flags_adp
Ru1 Ru 0.11252(6) 0.49645(3) 0.23257(3) 0.0335(2) Uani 1 1 d . .
P1 P 0.30767(18) 0.48844(11) 0.21591(10) 0.0336(5) Uani 1 1 d . .
P2 P -0.08258(19) 0.50195(12) 0.25437(10) 0.0366(5) Uani 1 1 d . .
Cl1 Cl 0.1340(2) 0.62392(11) 0.21797(11) 0.0479(6) Uani 1 1 d . .
N1 N 0.0628(6) 0.4668(3) 0.1321(3) 0.0323(15) Uani 1 1 d . .
N2 N 0.0209(6) 0.3726(3) 0.0636(3) 0.0351(16) Uani 1 1 d . .
N3 N 0.1069(5) 0.3912(4) 0.2414(3) 0.0321(15) Uani 1 1 d . .
N4 N 0.1700(6) 0.4111(4) 0.3514(3) 0.0397(17) Uani 1 1 d . .
N5 N 0.1577(6) 0.4820(3) 0.3351(3) 0.0374(17) Uani 1 1 d . .
C1 C 0.0242(7) 0.5607(4) 0.0436(4) 0.037(2) Uani 1 1 d . .
H1 H 0.0389 0.5995 0.0715 0.044 Uiso 1 1 calc R U
C2 C 0.0330(6) 0.4919(4) 0.0673(3) 0.0257(16) Uani 1 1 d . .
C3 C 0.0083(7) 0.4325(4) 0.0248(4) 0.0314(18) Uani 1 1 d . .
C4 C 0.0522(6) 0.3965(4) 0.1257(4) 0.0291(17) Uani 1 1 d . .
C5 C 0.0785(7) 0.3521(4) 0.1853(4) 0.0338(19) Uani 1 1 d . .
C6 C 0.0764(8) 0.2788(5) 0.1895(4) 0.043(2) Uani 1 1 d . .
H6 H 0.0539 0.2512 0.1519 0.052 Uiso 1 1 calc R U
C7 C 0.1086(9) 0.2489(5) 0.2505(5) 0.050(2) Uani 1 1 d . .
H7 H 0.1056 0.2001 0.2544 0.060 Uiso 1 1 calc R U
C8 C 0.1452(9) 0.2883(4) 0.3061(5) 0.050(3) Uani 1 1 d . .
H8 H 0.1719 0.2667 0.3466 0.061 Uiso 1 1 calc R U
C9 C 0.1414(7) 0.3609(4) 0.3007(4) 0.0318(18) Uani 1 1 d . .
C10 C 0.1971(8) 0.4037(5) 0.4192(4) 0.050(2) Uani 1 1 d . .
C11 C 0.2063(8) 0.4697(5) 0.4450(4) 0.050(2) Uani 1 1 d . .
H11 H 0.2264 0.4812 0.4897 0.060 Uiso 1 1 calc R U
C12 C 0.1803(8) 0.5173(5) 0.3926(4) 0.045(2) Uani 1 1 d . .
C13 C 0.1723(11) 0.5964(5) 0.3941(5) 0.065(3) Uani 1 1 d . .
H13A H 0.2397 0.6153 0.4201 0.097 Uiso 1 1 calc R U
H13B H 0.1074 0.6099 0.4137 0.097 Uiso 1 1 calc R U
H13C H 0.1649 0.6144 0.3496 0.097 Uiso 1 1 calc R U
C14 C 0.2168(12) 0.3360(6) 0.4559(5) 0.078(4) Uani 1 1 d . .
H14A H 0.2399 0.3454 0.5024 0.118 Uiso 1 1 calc R U
H14B H 0.2752 0.3099 0.4391 0.118 Uiso 1 1 calc R U
H14C H 0.1481 0.3089 0.4499 0.118 Uiso 1 1 calc R U
C15 C 0.3733(8) 0.5548(5) 0.1684(4) 0.044(2) Uani 1 1 d . .
C16 C 0.3058(9) 0.5886(5) 0.1135(5) 0.052(3) Uani 1 1 d . .
H16 H 0.2288 0.5787 0.1031 0.063 Uiso 1 1 calc R U
C17 C 0.3556(10) 0.6361(5) 0.0763(5) 0.057(3) Uani 1 1 d . .
H17 H 0.3112 0.6588 0.0409 0.069 Uiso 1 1 calc R U
C18 C 0.4679(13) 0.6510(6) 0.0896(6) 0.074(4) Uani 1 1 d . .
H18 H 0.5003 0.6828 0.0633 0.089 Uiso 1 1 calc R U
C19 C 0.5328(10) 0.6185(6) 0.1423(7) 0.071(3) Uani 1 1 d . .
H19 H 0.6100 0.6283 0.1515 0.085 Uiso 1 1 calc R U
C20 C 0.4856(8) 0.5709(5) 0.1824(5) 0.051(2) Uani 1 1 d . .
H20 H 0.5306 0.5502 0.2187 0.061 Uiso 1 1 calc R U
C21 C 0.3362(7) 0.4083(4) 0.1709(4) 0.037(2) Uani 1 1 d . .
C22 C 0.3331(9) 0.4099(5) 0.1040(5) 0.056(3) Uani 1 1 d . .
H22 H 0.3280 0.4538 0.0832 0.068 Uiso 1 1 calc R U
C23 C 0.3368(11) 0.3513(6) 0.0650(6) 0.079(4) Uani 1 1 d . .
H23 H 0.3281 0.3547 0.0189 0.095 Uiso 1 1 calc R U
C24 C 0.3542(12) 0.2856(6) 0.0976(8) 0.091(4) Uani 1 1 d . .
H24 H 0.3648 0.2450 0.0738 0.109 Uiso 1 1 calc R U
C25 C 0.3550(11) 0.2829(5) 0.1649(6) 0.075(4) Uani 1 1 d . .
H25 H 0.3638 0.2395 0.1864 0.090 Uiso 1 1 calc R U
C26 C 0.3433(8) 0.3416(5) 0.2010(6) 0.057(3) Uani 1 1 d . .
H26 H 0.3400 0.3377 0.2462 0.069 Uiso 1 1 calc R U
C27 C 0.4064(10) 0.4894(8) 0.2934(5) 0.077(2) Uani 1 1 d . U
C28 C 0.4876(11) 0.4349(8) 0.3152(6) 0.091(3) Uani 1 1 d . U
H28 H 0.4957 0.3971 0.2872 0.109 Uiso 1 1 calc R U
C29 C 0.5548(12) 0.4379(9) 0.3783(7) 0.100(3) Uani 1 1 d . U
H29 H 0.6044 0.4018 0.3944 0.120 Uiso 1 1 calc R U
C30 C 0.5421(12) 0.4996(9) 0.4157(7) 0.100(3) Uani 1 1 d . U
H30 H 0.5859 0.5032 0.4576 0.120 Uiso 1 1 calc R U
C31 C 0.4718(11) 0.5533(9) 0.3954(6) 0.093(3) Uani 1 1 d . U
H31 H 0.4691 0.5933 0.4216 0.112 Uiso 1 1 calc R U
C32 C 0.4030(10) 0.5467(8) 0.3336(5) 0.080(2) Uani 1 1 d . U
H32 H 0.3527 0.5830 0.3192 0.097 Uiso 1 1 calc R U
C33 C -0.1012(9) 0.4420(5) 0.3205(5) 0.054(3) Uani 1 1 d . .
C34 C -0.1138(9) 0.3667(5) 0.3048(6) 0.063(3) Uani 1 1 d . .
H34 H -0.1156 0.3504 0.2615 0.076 Uiso 1 1 calc R U
C35 C -0.1230(12) 0.3199(7) 0.3573(8) 0.096(5) Uani 1 1 d . .
H35 H -0.1366 0.2723 0.3483 0.115 Uiso 1 1 calc R U
C36 C -0.1124(15) 0.3436(10) 0.4212(8) 0.122(7) Uani 1 1 d . .
H36 H -0.1172 0.3116 0.4552 0.146 Uiso 1 1 calc R U
C37 C -0.0946(13) 0.4136(9) 0.4367(7) 0.100(5) Uani 1 1 d . .
H37 H -0.0855 0.4288 0.4807 0.120 Uiso 1 1 calc R U
C38 C -0.0908(9) 0.4603(6) 0.3862(5) 0.061(3) Uani 1 1 d . .
H38 H -0.0804 0.5077 0.3971 0.073 Uiso 1 1 calc R U
C39 C -0.1462(6) 0.5837(3) 0.2874(5) 0.075(2) Uani 1 1 d G U
C40 C -0.2478(6) 0.5781(3) 0.3123(5) 0.081(2) Uani 1 1 d G U
H40 H -0.2813 0.5341 0.3152 0.097 Uiso 1 1 calc R U
C41 C -0.2994(6) 0.6382(4) 0.3330(5) 0.090(2) Uani 1 1 d G U
H41 H -0.3674 0.6344 0.3496 0.108 Uiso 1 1 calc R U
C42 C -0.2493(7) 0.7038(3) 0.3287(5) 0.095(2) Uani 1 1 d G U
H42 H -0.2838 0.7440 0.3425 0.114 Uiso 1 1 calc R U
C43 C -0.1477(7) 0.7094(3) 0.3037(5) 0.100(3) Uani 1 1 d G U
H43 H -0.1142 0.7534 0.3008 0.120 Uiso 1 1 calc R U
C44 C -0.0962(6) 0.6494(4) 0.2831(5) 0.092(2) Uani 1 1 d G U
H44 H -0.0282 0.6531 0.2664 0.110 Uiso 1 1 calc R U
C45 C -0.1931(8) 0.4808(4) 0.1872(4) 0.042(2) Uani 1 1 d . .
C46 C -0.2798(10) 0.4340(6) 0.1882(7) 0.074(3) Uani 1 1 d . .
H46 H -0.2833 0.4094 0.2274 0.089 Uiso 1 1 calc R U
C47 C -0.3616(12) 0.4213(7) 0.1347(8) 0.083(4) Uani 1 1 d . .
H47 H -0.4197 0.3896 0.1385 0.099 Uiso 1 1 calc R U
C48 C -0.3586(13) 0.4535(11) 0.0784(9) 0.111(6) Uani 1 1 d . .
H48 H -0.4138 0.4437 0.0420 0.133 Uiso 1 1 calc R U
C49 C -0.2767(13) 0.5009(11) 0.0721(6) 0.107(6) Uani 1 1 d . .
H49 H -0.2742 0.5223 0.0312 0.128 Uiso 1 1 calc R U
C50 C -0.1925(9) 0.5185(6) 0.1289(5) 0.056(3) Uani 1 1 d . .
H50 H -0.1397 0.5540 0.1263 0.068 Uiso 1 1 calc R U

loop_
_atom_site_aniso_label
_atom_site_aniso_U_11
_atom_site_aniso_U_22
_atom_site_aniso_U_33
_atom_site_aniso_U_23
_atom_site_aniso_U_13
_atom_site_aniso_U_12
Ru1 0.0431(4) 0.0299(3) 0.0265(3) 0.0017(3) 0.0020(3) -0.0003(3)
P1 0.0349(12) 0.0345(11) 0.0304(11) -0.0014(9) 0.0023(9) -0.0024(9)
P2 0.0416(13) 0.0384(11) 0.0292(10) 0.0084(10) 0.0039(9) 0.0000(11)
Cl1 0.0659(16) 0.0347(11) 0.0439(12) -0.0012(9) 0.0110(11) 0.0000(11)
N1 0.033(4) 0.029(3) 0.034(4) 0.003(3) 0.006(3) -0.001(3)
N2 0.041(4) 0.031(3) 0.031(4) 0.006(3) -0.001(3) 0.005(3)
N3 0.026(4) 0.047(4) 0.021(3) 0.008(3) 0.000(3) 0.008(3)
N4 0.043(5) 0.045(4) 0.030(4) 0.008(3) 0.003(3) 0.003(3)
N5 0.044(4) 0.041(4) 0.026(4) -0.001(3) 0.002(3) 0.004(3)
C1 0.040(5) 0.028(4) 0.040(5) 0.000(4) 0.003(4) 0.001(4)
C2 0.030(4) 0.026(4) 0.021(3) 0.000(3) 0.003(3) 0.001(3)
C3 0.025(4) 0.031(4) 0.037(4) 0.001(3) 0.003(4) -0.003(3)
C4 0.021(4) 0.029(4) 0.034(4) -0.003(3) -0.002(3) -0.003(3)
C5 0.038(5) 0.023(4) 0.041(5) 0.003(3) 0.004(4) 0.004(3)
C6 0.050(6) 0.041(5) 0.035(5) 0.001(4) -0.006(4) -0.003(4)
C7 0.070(7) 0.028(4) 0.051(6) 0.008(4) 0.005(5) -0.002(4)
C8 0.075(7) 0.037(5) 0.036(5) 0.020(4) -0.001(5) 0.004(5)
C9 0.031(5) 0.031(4) 0.031(4) 0.010(3) -0.003(4) -0.001(3)
C10 0.054(6) 0.062(6) 0.031(5) 0.008(4) -0.001(4) 0.007(5)
C11 0.063(7) 0.054(6) 0.030(5) 0.002(4) -0.005(5) 0.000(5)
C12 0.058(6) 0.051(6) 0.025(4) 0.002(4) 0.007(4) -0.011(4)
C13 0.107(10) 0.048(6) 0.038(5) -0.008(4) 0.012(6) 0.003(6)
C14 0.129(11) 0.066(7) 0.033(5) 0.014(5) -0.008(6) 0.020(7)
C15 0.053(6) 0.042(5) 0.041(5) -0.004(4) 0.024(5) -0.009(4)
C16 0.053(6) 0.050(6) 0.051(6) -0.004(5) -0.001(5) -0.020(5)
C17 0.074(8) 0.036(5) 0.063(7) 0.003(5) 0.013(6) 0.002(5)
C18 0.106(11) 0.043(6) 0.084(9) -0.005(6) 0.045(8) -0.003(7)
C19 0.055(7) 0.059(7) 0.106(10) -0.004(7) 0.037(7) -0.011(6)
C20 0.048(6) 0.045(5) 0.062(6) -0.006(5) 0.018(5) -0.002(5)
C21 0.037(5) 0.042(5) 0.032(5) -0.005(4) 0.006(4) -0.001(4)
C22 0.078(8) 0.029(5) 0.058(6) -0.003(4) -0.003(6) 0.001(5)
C23 0.112(11) 0.060(7) 0.062(7) -0.013(6) 0.006(7) -0.003(7)
C24 0.125(12) 0.033(6) 0.122(12) -0.011(7) 0.039(10) 0.010(6)
C25 0.120(11) 0.027(5) 0.082(9) 0.002(5) 0.030(8) 0.004(6)
C26 0.053(7) 0.049(6) 0.070(7) 0.012(5) 0.010(5) 0.004(5)
C27 0.059(4) 0.128(6) 0.041(4) 0.010(4) 0.000(4) -0.034(4)
C28 0.068(5) 0.138(6) 0.060(4) 0.013(4) -0.013(4) -0.030(5)
C29 0.074(5) 0.147(7) 0.069(5) 0.015(5) -0.015(4) -0.029(5)
C30 0.076(5) 0.152(7) 0.065(5) 0.007(5) -0.010(4) -0.032(5)
C31 0.072(5) 0.146(7) 0.058(4) -0.004(4) -0.003(4) -0.032(5)
C32 0.061(4) 0.134(6) 0.044(4) -0.002(4) 0.003(4) -0.033(5)
C33 0.062(7) 0.056(6) 0.049(6) 0.009(5) 0.025(5) 0.007(5)
C34 0.074(8) 0.054(6) 0.070(7) 0.013(5) 0.037(6) -0.005(5)
C35 0.098(11) 0.061(7) 0.142(14) 0.044(8) 0.060(10) 0.024(7)
C36 0.135(15) 0.150(16) 0.098(12) 0.070(12) 0.071(11) 0.068(12)
C37 0.132(13) 0.107(11) 0.069(9) 0.038(8) 0.043(8) 0.058(10)
C38 0.067(7) 0.060(6) 0.056(7) 0.010(5) 0.013(6) 0.016(5)
C39 0.066(5) 0.050(4) 0.117(6) -0.012(4) 0.040(4) 0.005(4)
C40 0.069(5) 0.059(4) 0.120(6) -0.012(4) 0.032(4) 0.007(4)
C41 0.075(5) 0.067(4) 0.133(6) -0.011(4) 0.030(5) 0.011(4)
C42 0.079(5) 0.069(4) 0.142(6) -0.016(5) 0.036(5) 0.011(4)
C43 0.085(5) 0.070(4) 0.151(6) -0.019(5) 0.038(5) 0.008(4)
C44 0.079(5) 0.064(4) 0.140(6) -0.020(4) 0.041(5) 0.007(4)
C45 0.042(5) 0.042(5) 0.042(5) -0.013(4) 0.010(4) 0.006(4)
C46 0.060(8) 0.075(8) 0.082(9) -0.014(7) -0.007(7) -0.002(6)
C47 0.081(10) 0.068(8) 0.095(10) -0.036(8) -0.001(9) -0.002(7)
C48 0.057(9) 0.184(18) 0.086(12) -0.065(12) -0.007(9) 0.015(10)
C49 0.091(11) 0.194(18) 0.037(6) 0.001(9) 0.012(7) 0.062(12)
C50 0.054(6) 0.075(7) 0.040(5) 0.014(5) 0.008(5) 0.015(5)

loop_
_atom_type_symbol
_atom_type_description
_atom_type_scat_dispersion_real
_atom_type_scat_dispersion_imag
_atom_type_scat_source
C C 0.0033 0.0016 'International Tables Vol C Tables 4.2.6.8 and 6.1.1.4'
H H 0.0000 0.0000 'International Tables Vol C Tables 4.2.6.8 and 6.1.1.4'
N N 0.0061 0.0033 'International Tables Vol C Tables 4.2.6.8 and 6.1.1.4'
P P 0.1023 0.0942 'International Tables Vol C Tables 4.2.6.8 and 6.1.1.4'
Cl Cl 0.1484 0.1585 'International Tables Vol C Tables 4.2.6.8 and 6.1.1.4'
Ru Ru -1.2594 0.8363 'International Tables Vol C Tables 4.2.6.8 and 6.1.1.4'

loop_
_geom_angle_atom_site_label_1
_geom_angle_atom_site_label_2
_geom_angle_atom_site_label_3
_geom_angle
_geom_angle_site_symmetry_1
_geom_angle_site_symmetry_3
N3 Ru1 N5 77.7(2) . .
N3 Ru1 N1 79.3(2) . .
N5 Ru1 N1 157.0(2) . .
N3 Ru1 P1 89.80(19) . .
N5 Ru1 P1 91.6(2) . .
N1 Ru1 P1 88.82(18) . .
N3 Ru1 P2 88.85(19) . .
N5 Ru1 P2 86.0(2) . .
N1 Ru1 P2 93.13(18) . .
P1 Ru1 P2 177.38(8) . .
N3 Ru1 Cl1 175.27(19) . .
N5 Ru1 Cl1 103.56(19) . .
N1 Ru1 Cl1 99.44(17) . .
P1 Ru1 Cl1 85.62(8) . .
P2 Ru1 Cl1 95.77(8) . .
C27 P1 C15 100.3(5) . .
C27 P1 C21 107.1(6) . .
C15 P1 C21 100.2(4) . .
C27 P1 Ru1 112.9(4) . .
C15 P1 Ru1 122.2(3) . .
C21 P1 Ru1 112.4(3) . .
C45 P2 C33 105.4(5) . .
C45 P2 C39 99.5(4) . .
C33 P2 C39 98.6(4) . .
C45 P2 Ru1 117.6(3) . .
C33 P2 Ru1 109.9(3) . .
C39 P2 Ru1 123.1(3) . .
C4 N1 C2 104.0(6) . .
C4 N1 Ru1 111.4(5) . .
C2 N1 Ru1 144.6(5) . .
C4 N2 C3 104.6(6) . .
C9 N3 C5 121.6(7) . .
C9 N3 Ru1 119.8(5) . .
C5 N3 Ru1 118.3(5) . .
C10 N4 N5 109.7(7) . .
C10 N4 C9 131.2(7) . .
N5 N4 C9 118.5(6) . .
C12 N5 N4 106.1(6) . .
C12 N5 Ru1 142.4(6) . .
N4 N5 Ru1 111.5(5) . .
C3 C1 C2 115.4(7) 3_565 .
C3 C1 H1 122.3 3_565 .
C2 C1 H1 122.3 . .
C1 C2 N1 130.0(7) . .
C1 C2 C3 122.3(7) . .
N1 C2 C3 107.7(6) . .
N2 C3 C1 129.7(7) . 3_565
N2 C3 C2 108.0(7) . .
C1 C3 C2 122.3(7) 3_565 .
N2 C4 N1 115.7(7) . .
N2 C4 C5 125.2(7) . .
N1 C4 C5 119.0(7) . .
N3 C5 C6 119.8(7) . .
N3 C5 C4 111.9(6) . .
C6 C5 C4 128.3(8) . .
C7 C6 C5 117.8(8) . .
C7 C6 H6 121.1 . .
C5 C6 H6 121.1 . .
C6 C7 C8 122.2(8) . .
C6 C7 H7 118.9 . .
C8 C7 H7 118.9 . .
C7 C8 C9 118.4(8) . .
C7 C8 H8 120.8 . .
C9 C8 H8 120.8 . .
N3 C9 C8 120.0(8) . .
N3 C9 N4 112.0(6) . .
C8 C9 N4 128.0(7) . .
C11 C10 N4 106.7(8) . .
C11 C10 C14 127.4(9) . .
N4 C10 C14 125.9(9) . .
C10 C11 C12 107.9(8) . .
C10 C11 H11 126.0 . .
C12 C11 H11 126.0 . .
N5 C12 C11 109.5(8) . .
N5 C12 C13 120.8(8) . .
C11 C12 C13 129.6(8) . .
C12 C13 H13A 109.5 . .
C12 C13 H13B 109.5 . .
H13A C13 H13B 109.5 . .
C12 C13 H13C 109.5 . .
H13A C13 H13C 109.5 . .
H13B C13 H13C 109.5 . .
C10 C14 H14A 109.5 . .
C10 C14 H14B 109.5 . .
H14A C14 H14B 109.5 . .
C10 C14 H14C 109.5 . .
H14A C14 H14C 109.5 . .
H14B C14 H14C 109.5 . .
C20 C15 C16 118.8(8) . .
C20 C15 P1 122.0(8) . .
C16 C15 P1 119.1(7) . .
C17 C16 C15 119.2(10) . .
C17 C16 H16 120.4 . .
C15 C16 H16 120.4 . .
C18 C17 C16 121.8(11) . .
C18 C17 H17 119.1 . .
C16 C17 H17 119.1 . .
C17 C18 C19 119.1(11) . .
C17 C18 H18 120.5 . .
C19 C18 H18 120.5 . .
C18 C19 C20 121.2(11) . .
C18 C19 H19 119.4 . .
C20 C19 H19 119.4 . .
C15 C20 C19 119.8(10) . .
C15 C20 H20 120.1 . .
C19 C20 H20 120.1 . .
C22 C21 C26 116.7(8) . .
C22 C21 P1 120.2(7) . .
C26 C21 P1 122.3(7) . .
C21 C22 C23 124.3(10) . .
C21 C22 H22 117.8 . .
C23 C22 H22 117.8 . .
C22 C23 C24 117.4(11) . .
C22 C23 H23 121.3 . .
C24 C23 H23 121.3 . .
C25 C24 C23 118.7(10) . .
C25 C24 H24 120.6 . .
C23 C24 H24 120.6 . .
C26 C25 C24 121.8(10) . .
C26 C25 H25 119.1 . .
C24 C25 H25 119.1 . .
C25 C26 C21 120.7(10) . .
C25 C26 H26 119.7 . .
C21 C26 H26 119.7 . .
C32 C27 C28 117.9(11) . .
C32 C27 P1 116.9(11) . .
C28 C27 P1 125.2(11) . .
C29 C28 C27 121.0(15) . .
C29 C28 H28 119.5 . .
C27 C28 H28 119.5 . .
C28 C29 C30 115.5(15) . .
C28 C29 H29 122.2 . .
C30 C29 H29 122.2 . .
C31 C30 C29 125.1(13) . .
C31 C30 H30 117.5 . .
C29 C30 H30 117.5 . .
C30 C31 C32 117.4(15) . .
C30 C31 H31 121.3 . .
C32 C31 H31 121.3 . .
C27 C32 C31 122.9(15) . .
C27 C32 H32 118.6 . .
C31 C32 H32 118.6 . .
C38 C33 C34 116.8(9) . .
C38 C33 P2 124.5(8) . .
C34 C33 P2 118.2(7) . .
C35 C34 C33 117.8(11) . .
C35 C34 H34 121.1 . .
C33 C34 H34 121.1 . .
C36 C35 C34 120.6(14) . .
C36 C35 H35 119.7 . .
C34 C35 H35 119.7 . .
C35 C36 C37 121.8(13) . .
C35 C36 H36 119.1 . .
C37 C36 H36 119.1 . .
C38 C37 C36 118.4(14) . .
C38 C37 H37 120.8 . .
C36 C37 H37 120.8 . .
C37 C38 C33 124.4(12) . .
C37 C38 H38 117.8 . .
C33 C38 H38 117.8 . .
C40 C39 C44 120.0 . .
C40 C39 P2 119.2(4) . .
C44 C39 P2 120.7(4) . .
C41 C40 C39 120.0 . .
C41 C40 H40 120.0 . .
C39 C40 H40 120.0 . .
C40 C41 C42 120.0 . .
C40 C41 H41 120.0 . .
C42 C41 H41 120.0 . .
C41 C42 C43 120.0 . .
C41 C42 H42 120.0 . .
C43 C42 H42 120.0 . .
C44 C43 C42 120.0 . .
C44 C43 H43 120.0 . .
C42 C43 H43 120.0 . .
C43 C44 C39 120.0 . .
C43 C44 H44 120.0 . .
C39 C44 H44 120.0 . .
C46 C45 C50 116.8(10) . .
C46 C45 P2 127.2(8) . .
C50 C45 P2 115.9(7) . .
C47 C46 C45 123.6(13) . .
C47 C46 H46 118.2 . .
C45 C46 H46 118.2 . .
C48 C47 C46 120.2(15) . .
C48 C47 H47 119.9 . .
C46 C47 H47 119.9 . .
C47 C48 C49 121.0(14) . .
C47 C48 H48 119.5 . .
C49 C48 H48 119.5 . .
C48 C49 C50 120.1(13) . .
C48 C49 H49 120.0 . .
C50 C49 H49 120.0 . .
C45 C50 C49 118.0(12) . .
C45 C50 H50 121.0 . .
C49 C50 H50 121.0 . .

loop_
_geom_bond_atom_site_label_1
_geom_bond_atom_site_label_2
_geom_bond_distance
_geom_bond_site_symmetry_2
Ru1 N3 2.006(7) .
Ru1 N5 2.090(6) .
Ru1 N1 2.114(6) .
Ru1 P1 2.411(2) .
Ru1 P2 2.440(2) .
Ru1 Cl1 2.453(2) .
P1 C27 1.815(11) .
P1 C15 1.835(9) .
P1 C21 1.833(8) .
P2 C45 1.790(9) .
P2 C33 1.801(9) .
P2 C39 1.895(5) .
N1 C4 1.344(9) .
N1 C2 1.394(9) .
N2 C4 1.339(10) .
N2 C3 1.379(10) .
N3 C9 1.342(9) .
N3 C5 1.360(10) .
N4 C10 1.374(10) .
N4 N5 1.386(9) .
N4 C9 1.406(10) .
N5 C12 1.338(10) .
C1 C3 1.390(11) 3_565
C1 C2 1.389(10) .
C1 H1 0.9300 .
C2 C3 1.422(10) .
C3 C1 1.390(11) 3_565
C4 C5 1.468(11) .
C5 C6 1.391(11) .
C6 C7 1.365(12) .
C6 H6 0.9300 .
C7 C8 1.370(13) .
C7 H7 0.9300 .
C8 C9 1.380(11) .
C8 H8 0.9300 .
C10 C11 1.355(13) .
C10 C14 1.486(13) .
C11 C12 1.393(12) .
C11 H11 0.9300 .
C12 C13 1.502(12) .
C13 H13A 0.9600 .
C13 H13B 0.9600 .
C13 H13C 0.9600 .
C14 H14A 0.9600 .
C14 H14B 0.9600 .
C14 H14C 0.9600 .
C15 C20 1.361(13) .
C15 C16 1.424(13) .
C16 C17 1.371(13) .
C16 H16 0.9300 .
C17 C18 1.355(16) .
C17 H17 0.9300 .
C18 C19 1.368(17) .
C18 H18 0.9300 .
C19 C20 1.395(14) .
C19 H19 0.9300 .
C20 H20 0.9300 .
C21 C22 1.356(12) .
C21 C26 1.400(12) .
C22 C23 1.370(14) .
C22 H22 0.9300 .
C23 C24 1.411(16) .
C23 H23 0.9300 .
C24 C25 1.369(17) .
C24 H24 0.9300 .
C25 C26 1.353(14) .
C25 H25 0.9300 .
C26 H26 0.9300 .
C27 C32 1.365(18) .
C27 C28 1.439(19) .
C28 C29 1.404(16) .
C28 H28 0.9300 .
C29 C30 1.42(2) .
C29 H29 0.9300 .
C30 C31 1.34(2) .
C30 H30 0.9300 .
C31 C32 1.396(16) .
C31 H31 0.9300 .
C32 H32 0.9300 .
C33 C38 1.368(14) .
C33 C34 1.466(14) .
C34 C35 1.406(15) .
C34 H34 0.9300 .
C35 C36 1.36(2) .
C35 H35 0.9300 .
C36 C37 1.37(2) .
C36 H36 0.9300 .
C37 C38 1.362(15) .
C37 H37 0.9300 .
C38 H38 0.9300 .
C39 C40 1.3900 .
C39 C44 1.3900 .
C40 C41 1.3900 .
C40 H40 0.9300 .
C41 C42 1.3900 .
C41 H41 0.9300 .
C42 C43 1.3900 .
C42 H42 0.9300 .
C43 C44 1.3900 .
C43 H43 0.9300 .
C44 H44 0.9300 .
C45 C46 1.367(14) .
C45 C50 1.387(13) .
C46 C47 1.365(17) .
C46 H46 0.9300 .
C47 C48 1.30(2) .
C47 H47 0.9300 .
C48 C49 1.35(2) .
C48 H48 0.9300 .
C49 C50 1.447(18) .
C49 H49 0.9300 .
C50 H50 0.9300 .

loop_
_geom_hbond_atom_site_label_D
_geom_hbond_atom_site_label_H
_geom_hbond_atom_site_label_A
_geom_hbond_distance_DH
_geom_hbond_distance_HA
_geom_hbond_distance_DA
_geom_hbond_angle_DHA
C44 H44 Cl1 0.93 2.37 3.266(6) 161.7
C13 H13C Cl1 0.96 2.65 3.580(10) 162.9

loop_
_geom_torsion_atom_site_label_1
_geom_torsion_atom_site_label_2
_geom_torsion_atom_site_label_3
_geom_torsion_atom_site_label_4
_geom_torsion
_geom_torsion_site_symmetry_1
_geom_torsion_site_symmetry_4
C10 N4 N5 C12 1.7(10) . .
C9 N4 N5 C12 174.4(7) . .
C10 N4 N5 Ru1 -178.6(6) . .
C9 N4 N5 Ru1 -5.9(9) . .
C3 C1 C2 N1 -179.8(7) 3_565 .
C3 C1 C2 C3 -1.3(12) 3_565 .
C4 N1 C2 C1 177.3(8) . .
Ru1 N1 C2 C1 -0.7(15) . .
C4 N1 C2 C3 -1.4(8) . .
Ru1 N1 C2 C3 -179.4(7) . .
C4 N2 C3 C1 -179.3(8) . 3_565
C4 N2 C3 C2 -0.3(8) . .
C1 C2 C3 N2 -177.7(7) . .
N1 C2 C3 N2 1.1(8) . .
C1 C2 C3 C1 1.3(13) . 3_565
N1 C2 C3 C1 -179.8(7) . 3_565
C3 N2 C4 N1 -0.7(9) . .
C3 N2 C4 C5 -178.5(7) . .
C2 N1 C4 N2 1.3(9) . .
Ru1 N1 C4 N2 -179.9(5) . .
C2 N1 C4 C5 179.3(7) . .
Ru1 N1 C4 C5 -1.9(9) . .
C9 N3 C5 C6 5.0(12) . .
Ru1 N3 C5 C6 178.5(6) . .
C9 N3 C5 C4 -175.5(7) . .
Ru1 N3 C5 C4 -2.0(9) . .
N2 C4 C5 N3 -179.6(7) . .
N1 C4 C5 N3 2.6(11) . .
N2 C4 C5 C6 -0.1(14) . .
N1 C4 C5 C6 -177.9(8) . .
N3 C5 C6 C7 -3.0(13) . .
C4 C5 C6 C7 177.6(9) . .
C5 C6 C7 C8 -1.8(15) . .
C6 C7 C8 C9 4.7(16) . .
C5 N3 C9 C8 -2.1(12) . .
Ru1 N3 C9 C8 -175.5(7) . .
C5 N3 C9 N4 177.9(7) . .
Ru1 N3 C9 N4 4.6(9) . .
C7 C8 C9 N3 -2.7(14) . .
C7 C8 C9 N4 177.2(9) . .
C10 N4 C9 N3 172.1(8) . .
N5 N4 C9 N3 1.2(10) . .
C10 N4 C9 C8 -7.8(15) . .
N5 N4 C9 C8 -178.7(8) . .
N5 N4 C10 C11 -2.5(10) . .
C9 N4 C10 C11 -174.0(9) . .
N5 N4 C10 C14 179.8(10) . .
C9 N4 C10 C14 8.3(17) . .
N4 C10 C11 C12 2.3(11) . .
C14 C10 C11 C12 179.9(11) . .
N4 N5 C12 C11 -0.3(10) . .
Ru1 N5 C12 C11 -179.8(7) . .
N4 N5 C12 C13 -178.5(9) . .
Ru1 N5 C12 C13 2.0(16) . .
C10 C11 C12 N5 -1.3(12) . .
C10 C11 C12 C13 176.8(10) . .
C27 P1 C15 C20 23.6(9) . .
C21 P1 C15 C20 -86.1(8) . .
Ru1 P1 C15 C20 149.1(6) . .
C27 P1 C15 C16 -158.8(8) . .
C21 P1 C15 C16 91.5(8) . .
Ru1 P1 C15 C16 -33.3(8) . .
C20 C15 C16 C17 0.3(14) . .
P1 C15 C16 C17 -177.4(7) . .
C15 C16 C17 C18 1.0(15) . .
C16 C17 C18 C19 -1.0(16) . .
C17 C18 C19 C20 -0.3(17) . .
C16 C15 C20 C19 -1.6(14) . .
P1 C15 C20 C19 176.0(7) . .
C18 C19 C20 C15 1.6(16) . .
C27 P1 C21 C22 -140.3(8) . .
C15 P1 C21 C22 -36.1(9) . .
Ru1 P1 C21 C22 95.1(8) . .
C27 P1 C21 C26 50.4(9) . .
C15 P1 C21 C26 154.6(8) . .
Ru1 P1 C21 C26 -74.1(8) . .
C26 C21 C22 C23 -0.2(17) . .
P1 C21 C22 C23 -170.1(10) . .
C21 C22 C23 C24 -5.3(19) . .
C22 C23 C24 C25 6(2) . .
C23 C24 C25 C26 -2(2) . .
C24 C25 C26 C21 -3.6(19) . .
C22 C21 C26 C25 4.8(15) . .
P1 C21 C26 C25 174.4(9) . .
C15 P1 C27 C32 73.1(9) . .
C21 P1 C27 C32 177.3(8) . .
Ru1 P1 C27 C32 -58.5(10) . .
C15 P1 C27 C28 -106.6(10) . .
C21 P1 C27 C28 -2.5(11) . .
Ru1 P1 C27 C28 121.8(9) . .
C32 C27 C28 C29 5.0(18) . .
P1 C27 C28 C29 -175.3(9) . .
C27 C28 C29 C30 -4.0(19) . .
C28 C29 C30 C31 0(2) . .
C29 C30 C31 C32 2(2) . .
C28 C27 C32 C31 -2.2(18) . .
P1 C27 C32 C31 178.0(9) . .
C30 C31 C32 C27 -1.3(19) . .
C45 P2 C33 C38 -138.5(9) . .
C39 P2 C33 C38 -36.1(10) . .
Ru1 P2 C33 C38 93.8(9) . .
C45 P2 C33 C34 49.7(9) . .
C39 P2 C33 C34 152.1(8) . .
Ru1 P2 C33 C34 -77.9(9) . .
C38 C33 C34 C35 4.8(16) . .
P2 C33 C34 C35 177.2(9) . .
C33 C34 C35 C36 -5(2) . .
C34 C35 C36 C37 1(2) . .
C35 C36 C37 C38 2(2) . .
C36 C37 C38 C33 -1(2) . .
C34 C33 C38 C37 -1.9(17) . .
P2 C33 C38 C37 -173.7(10) . .
C45 P2 C39 C40 62.3(6) . .
C33 P2 C39 C40 -45.1(6) . .
Ru1 P2 C39 C40 -165.7(4) . .
C45 P2 C39 C44 -113.7(6) . .
C33 P2 C39 C44 138.9(6) . .
Ru1 P2 C39 C44 18.3(6) . .
C44 C39 C40 C41 0.0 . .
P2 C39 C40 C41 -176.0(7) . .
C39 C40 C41 C42 0.0 . .
C40 C41 C42 C43 0.0 . .
C41 C42 C43 C44 0.0 . .
C42 C43 C44 C39 0.0 . .
C40 C39 C44 C43 0.0 . .
P2 C39 C44 C43 176.0(7) . .
C33 P2 C45 C46 5.9(10) . .
C39 P2 C45 C46 -95.8(9) . .
Ru1 P2 C45 C46 128.8(8) . .
C33 P2 C45 C50 -177.0(7) . .
C39 P2 C45 C50 81.3(7) . .
Ru1 P2 C45 C50 -54.1(7) . .
C50 C45 C46 C47 2.3(16) . .
P2 C45 C46 C47 179.4(9) . .
C45 C46 C47 C48 1(2) . .
C46 C47 C48 C49 -2(2) . .
C47 C48 C49 C50 -2(2) . .
C46 C45 C50 C49 -5.6(14) . .
P2 C45 C50 C49 177.0(8) . .
C48 C49 C50 C45 5.7(19) . .

loop_
_platon_squeeze_void_nr
_platon_squeeze_void_average_x
_platon_squeeze_void_average_y
_platon_squeeze_void_average_z
_platon_squeeze_void_volume
_platon_squeeze_void_count_electrons
_platon_squeeze_void_content
1 0.041 0.251 0.942 131 30 ' '
2 -0.041 0.749 0.058 131 30 ' '
3 0.079 0.260 0.551 20 2 ' '
4 0.459 0.751 0.558 131 30 ' '
5 0.541 0.249 0.442 131 30 ' '
6 0.421 0.760 0.949 20 2 ' '
7 0.579 0.240 0.051 20 2 ' '
8 0.921 0.740 0.449 20 2 ' '
